data_1531118
loop_
_publ_author_name
'Belik, A.A.'
'Lazoryak, B.I.'
'Gutan, V.B.'
'Ivanov, L.N.'

_publ_section_title
;
 Synthesis, structure and luminescence properties of Ca9 Mn M (P O4)7 (M =
 Li, Na, K)
;
_journal_name_full 'Zhurnal Neorganicheskoi Khimii'
_journal_page_first 885
_journal_page_last 892
_journal_volume 46
_journal_year 2001
_chemical_formula_sum 'Ca9 K Mn O28 P7'
_chemical_name_systematic 'Ca9 Mn K (P O4)7'
_space_group_IT_number 161
_symmetry_space_group_name_Hall 'R 3 -2"c'
_symmetry_space_group_name_H-M 'R 3 c :H'
_cell_angle_alpha 90
_cell_angle_beta 90
_cell_angle_gamma 120
_cell_formula_units_Z 6
_cell_length_a 10.4179
_cell_length_b 10.4179
_cell_length_c 37.009
_cell_volume 3478.551
_citation_journal_id_ASTM ZNOKAQ
_cod_data_source_file Belik_ZNOKAQ_2001_114.cif
_cod_data_source_block Ca9K1Mn1O28P7
_cod_original_formula_sum 'Ca9 K1 Mn1 O28 P7'
_cod_database_code 1531118

loop_
_symmetry_equiv_pos_as_xyz
x,y,z
-y,x-y,z
-x+y,-x,z
-y,-x,z+1/2
x,x-y,z+1/2
-x+y,y,z+1/2
x+2/3,y+1/3,z+1/3
-y+2/3,x-y+1/3,z+1/3
-x+y+2/3,-x+1/3,z+1/3
-y+2/3,-x+1/3,z+5/6
x+2/3,x-y+1/3,z+5/6
-x+y+2/3,y+1/3,z+5/6
x+1/3,y+2/3,z+2/3
-y+1/3,x-y+2/3,z+2/3
-x+y+1/3,-x+2/3,z+2/3
-y+1/3,-x+2/3,z+7/6
x+1/3,x-y+2/3,z+7/6
-x+y+1/3,y+2/3,z+7/6

loop_
_atom_site_label
_atom_site_type_symbol
_atom_site_fract_x
_atom_site_fract_y
_atom_site_fract_z
_atom_site_occupancy
_atom_site_U_iso_or_equiv
O5 O-2 0.7287 0.0099 0.1134 1 0.0
P3 P+5 0.6581 0.8545 0.0311 1 0.0
P2 P+5 0.6865 0.8615 0.1349 1 0.0
P1 P+5 0 0 0.2685 1 0.0
O3 O-2 0.7268 0.9207 0.1754 1 0.0
O10 O-2 0.625 0.8194 0.9938 1 0.0
O6 O-2 0.5147 0.7595 0.1348 1 0.0
O2 O-2 0.016 0.8688 0.2538 1 0.0
O8 O-2 0.5741 0.6983 0.0517 1 0.0
Ca3 Ca+2 0.1184 0.2649 0.3257 1 0.0
O1 O-2 0 0 0.3082 1 0.0
Mn1 Mn+2 0 0 0 1 0.0
O9 O-2 0.8229 0.9213 0.044 1 0.0
Ca1 Ca+2 0.7248 0.8561 0.4326 1 0.0
O4 O-2 0.7712 0.779 0.1252 1 0.0
K1 K+1 0 0 0.1818 1 0.0
O7 O-2 0.6044 0.9601 0.0446 1 0.0
Ca2 Ca+2 0.6124 0.8206 0.2326 1 0.0
